data_1552694
loop_
_publ_author_name
'Chen, Yan'
'Liu, Zhaoming'
'Huang, Yun'
'Liu, Lan'
'He, Jianguo'
'Wang, Lan'
'Yuan, Jie'
'She, Zhigang'

_publ_section_title
;
 Ascomylactams A-C, Cytotoxic 12- or 13-Membered-Ring Macrocyclic
 Alkaloids Isolated from the Mangrove Endophytic Fungus <i>Didymella</i>
 sp. CYSK-4, and Structure Revisions of Phomapyrrolidones A and C.
;
_journal_issue 7
_journal_name_full 'Journal of natural products'
_journal_page_first 1752
_journal_page_last 1758
_journal_paper_doi 10.1021/acs.jnatprod.8b00918
_journal_volume 82
_journal_year 2019
_chemical_absolute_configuration ad
_chemical_formula_moiety '0.67(C35 H45 N O5), 0.07(H O)'
_chemical_formula_sum 'C23.33 H30.07 N0.67 O3.4'
_chemical_formula_weight 374.28
_space_group_crystal_system monoclinic
_space_group_IT_number 4
_space_group_name_Hall 'P 2yb'
_space_group_name_H-M_alt 'P 1 21 1'
_atom_sites_solution_hydrogens mixed
_atom_sites_solution_primary direct
_audit_creation_date 2018-02-02
_audit_creation_method
;
Olex2 1.2
(compiled 2017.08.10 svn.r3458 for OlexSys, GUI svn.r5381)
;
_cell_angle_alpha 90
_cell_angle_beta 100.3180(10)
_cell_angle_gamma 90
_cell_formula_units_Z 3
_cell_length_a 11.69230(10)
_cell_length_b 7.05580(10)
_cell_length_c 19.0143(2)
_cell_measurement_reflns_used 12068
_cell_measurement_temperature 150.00(10)
_cell_measurement_theta_max 66.7770
_cell_measurement_theta_min 3.8210
_cell_volume 1543.28(3)
_computing_cell_refinement
;
CrysAlisPro, Agilent Technologies,
Version 1.171.37.34 (release 22-05-2014 CrysAlis171 .NET)
(compiled May 22 2014,16:03:01)
;
_computing_data_collection
;
CrysAlisPro, Agilent Technologies,
Version 1.171.37.34 (release 22-05-2014 CrysAlis171 .NET)
(compiled May 22 2014,16:03:01)
;
_computing_data_reduction
;
CrysAlisPro, Agilent Technologies,
Version 1.171.37.34 (release 22-05-2014 CrysAlis171 .NET)
(compiled May 22 2014,16:03:01)
;
_computing_molecular_graphics 'Olex2 (Dolomanov et al., 2009)'
_computing_publication_material 'Olex2 (Dolomanov et al., 2009)'
_computing_structure_refinement 'ShelXL (Sheldrick, 2015)'
_computing_structure_solution 'XS (Sheldrick, 2008)'
_diffrn_ambient_environment N~2~
_diffrn_ambient_temperature 150.00(10)
_diffrn_detector 'CCD plate'
_diffrn_detector_area_resol_mean 10.5058
_diffrn_detector_type Atlas
_diffrn_measured_fraction_theta_full 0.996
_diffrn_measured_fraction_theta_max 0.996
_diffrn_measurement_details
;
#__ type_ start__ end____ width___ exp.time_
  1 omega  -99.00  -19.00   1.0000    1.0000
omega____ theta____ kappa____ phi______ frames
    -      -40.7938  126.0000 -180.0000 80

#__ type_ start__ end____ width___ exp.time_
  2 omega  -99.00  -19.00   1.0000    1.0000
omega____ theta____ kappa____ phi______ frames
    -      -40.7938  126.0000  150.0000 80

#__ type_ start__ end____ width___ exp.time_
  3 omega   14.00  117.00   1.0000    1.0000
omega____ theta____ kappa____ phi______ frames
    -       40.7938   38.0000  -60.0000 103

#__ type_ start__ end____ width___ exp.time_
  4 omega   -2.00   97.00   1.0000    1.0000
omega____ theta____ kappa____ phi______ frames
    -       40.7938 -126.0000  -30.0000 99

#__ type_ start__ end____ width___ exp.time_
  5 omega   11.00  115.00   1.0000    1.0000
omega____ theta____ kappa____ phi______ frames
    -       40.7938   57.0000   60.0000 104

#__ type_ start__ end____ width___ exp.time_
  6 omega   19.00  124.00   1.0000    3.6250
omega____ theta____ kappa____ phi______ frames
    -       93.5000  -61.0000  -30.0000 105

#__ type_ start__ end____ width___ exp.time_
  7 omega   10.00   84.00   1.0000    3.6250
omega____ theta____ kappa____ phi______ frames
    -       93.5000  -95.0000 -120.0000 74

#__ type_ start__ end____ width___ exp.time_
  8 omega   66.00  168.00   1.0000    3.6250
omega____ theta____ kappa____ phi______ frames
    -       93.5000   45.0000  -90.0000 102

#__ type_ start__ end____ width___ exp.time_
  9 omega   66.00  168.00   1.0000    3.6250
omega____ theta____ kappa____ phi______ frames
    -       93.5000   45.0000  -60.0000 102

#__ type_ start__ end____ width___ exp.time_
 10 omega   60.00  172.00   1.0000    3.6250
omega____ theta____ kappa____ phi______ frames
    -       93.5000   77.0000  120.0000 112

#__ type_ start__ end____ width___ exp.time_
 11 omega   63.00  168.00   1.0000    3.6250
omega____ theta____ kappa____ phi______ frames
    -       93.5000   61.0000 -150.0000 105

#__ type_ start__ end____ width___ exp.time_
 12 omega   10.00   84.00   1.0000    3.6250
omega____ theta____ kappa____ phi______ frames
    -       93.5000  -95.0000  -30.0000 74

#__ type_ start__ end____ width___ exp.time_
 13 omega   10.00   84.00   1.0000    3.6250
omega____ theta____ kappa____ phi______ frames
    -       93.5000  -95.0000  120.0000 74

#__ type_ start__ end____ width___ exp.time_
 14 omega    8.00  132.00   1.0000    3.6250
omega____ theta____ kappa____ phi______ frames
    -       93.5000  -91.0000 -175.1612 124

#__ type_ start__ end____ width___ exp.time_
 15 omega   60.00  172.00   1.0000    3.6250
omega____ theta____ kappa____ phi______ frames
    -       93.5000   77.0000  150.0000 112

#__ type_ start__ end____ width___ exp.time_
 16 omega   60.00  172.00   1.0000    3.6250
omega____ theta____ kappa____ phi______ frames
    -       93.5000   77.0000   30.0000 112

#__ type_ start__ end____ width___ exp.time_
 17 omega   19.00   77.00   1.0000    3.6250
omega____ theta____ kappa____ phi______ frames
    -       93.5000  -45.0000   90.0000 58

#__ type_ start__ end____ width___ exp.time_
 18 omega   10.00   84.00   1.0000    3.6250
omega____ theta____ kappa____ phi______ frames
    -       93.5000  -95.0000    0.0000 74

#__ type_ start__ end____ width___ exp.time_
 19 omega    9.00  133.00   1.0000    3.6250
omega____ theta____ kappa____ phi______ frames
    -       93.5000  -92.0000   46.1606 124

#__ type_ start__ end____ width___ exp.time_
 20 omega -120.00   -7.00   1.0000    1.0000
omega____ theta____ kappa____ phi______ frames
    -      -40.7938  -77.0000 -150.0000 113

#__ type_ start__ end____ width___ exp.time_
 21 omega    7.00  120.00   1.0000    1.0000
omega____ theta____ kappa____ phi______ frames
    -       40.7938   77.0000  -30.0000 113

#__ type_ start__ end____ width___ exp.time_
 22 omega    7.00  120.00   1.0000    1.0000
omega____ theta____ kappa____ phi______ frames
    -       40.7938   77.0000   60.0000 113

#__ type_ start__ end____ width___ exp.time_
 23 omega    7.00  120.00   1.0000    1.0000
omega____ theta____ kappa____ phi______ frames
    -       40.7938   77.0000  150.0000 113
;
_diffrn_measurement_device 'four-circle diffractometer'
_diffrn_measurement_device_type 'Xcalibur, Atlas, Gemini ultra'
_diffrn_measurement_method '\w scans'
_diffrn_orient_matrix_UB_11 -0.0044843000
_diffrn_orient_matrix_UB_12 -0.1289301000
_diffrn_orient_matrix_UB_13 -0.0658385000
_diffrn_orient_matrix_UB_21 0.0566498000
_diffrn_orient_matrix_UB_22 0.1577739000
_diffrn_orient_matrix_UB_23 -0.0380623000
_diffrn_orient_matrix_UB_31 0.1212721000
_diffrn_orient_matrix_UB_32 -0.0783970000
_diffrn_orient_matrix_UB_33 0.0316095000
_diffrn_radiation_monochromator mirror
_diffrn_radiation_probe x-ray
_diffrn_radiation_type CuK\a
_diffrn_radiation_wavelength 1.54178
_diffrn_reflns_av_R_equivalents 0.0365
_diffrn_reflns_av_unetI/netI 0.0267
_diffrn_reflns_Laue_measured_fraction_full 0.996
_diffrn_reflns_Laue_measured_fraction_max 0.996
_diffrn_reflns_limit_h_max 13
_diffrn_reflns_limit_h_min -13
_diffrn_reflns_limit_k_max 8
_diffrn_reflns_limit_k_min -8
_diffrn_reflns_limit_l_max 22
_diffrn_reflns_limit_l_min -22
_diffrn_reflns_number 21061
_diffrn_reflns_point_group_measured_fraction_full 0.990
_diffrn_reflns_point_group_measured_fraction_max 0.990
_diffrn_reflns_theta_full 66.988
_diffrn_reflns_theta_max 66.988
_diffrn_reflns_theta_min 3.843
_diffrn_source 'sealed X-ray tube'
_diffrn_source_type 'Enhance Ultra (Cu) X-ray Source'
_exptl_absorpt_coefficient_mu 0.635
_exptl_absorpt_correction_T_max 1.00000
_exptl_absorpt_correction_T_min 0.47064
_exptl_absorpt_correction_type multi-scan
_exptl_absorpt_process_details
;
CrysAlisPro, Agilent Technologies,
Version 1.171.37.34 (release 22-05-2014 CrysAlis171 .NET)
(compiled May 22 2014,16:03:01)
Empirical absorption correction using spherical harmonics,
 implemented in SCALE3 ABSPACK scaling algorithm.
;
_exptl_crystal_density_diffrn 1.208
_exptl_crystal_description
;
;
_exptl_crystal_F_000 606
_exptl_crystal_size_max 0.4
_exptl_crystal_size_mid 0.3
_exptl_crystal_size_min 0.2
_refine_diff_density_max 0.115
_refine_diff_density_min -0.145
_refine_diff_density_rms 0.034
_refine_ls_abs_structure_details
;
 Flack x determined using 2218 quotients [(I+)-(I-)]/[(I+)+(I-)]
 (Parsons, Flack and Wagner, Acta Cryst. B69 (2013) 249-259).
;
_refine_ls_abs_structure_Flack -0.12(9)
_refine_ls_extinction_method none
_refine_ls_goodness_of_fit_ref 1.037
_refine_ls_hydrogen_treatment mixed
_refine_ls_matrix_type full
_refine_ls_number_parameters 394
_refine_ls_number_reflns 5447
_refine_ls_number_restraints 2
_refine_ls_restrained_S_all 1.037
_refine_ls_R_factor_all 0.0348
_refine_ls_R_factor_gt 0.0323
_refine_ls_shift/su_max 0.000
_refine_ls_shift/su_mean 0.000
_refine_ls_structure_factor_coef Fsqd
_refine_ls_weighting_details 'w=1/[\s^2^(Fo^2^)+(0.0476P)^2^+0.1292P] where P=(Fo^2^+2Fc^2^)/3'
_refine_ls_weighting_scheme calc
_refine_ls_wR_factor_gt 0.0790
_refine_ls_wR_factor_ref 0.0814
_reflns_Friedel_coverage 0.828
_reflns_Friedel_fraction_full 0.983
_reflns_Friedel_fraction_max 0.983
_reflns_number_gt 5161
_reflns_number_total 5447
_reflns_threshold_expression 'I > 2\s(I)'
_cod_data_source_file np8b00918_si_001.cif
_cod_data_source_block 04201b
_cod_original_formula_sum 'C23.33 H30.07 N0.67 O3.40'
_cod_database_code 1552694
_shelx_shelxl_version_number 2014/7
_chemical_oxdiff_formula 'C20 H20 O6'
_chemical_oxdiff_usercomment 'SK4-18 block colorless 0.39 0.35 0.24 150K'
_shelx_space_group_comment
;
The symmetry employed for this shelxl refinement is uniquely defined
by the following loop, which should always be used as a source of
symmetry information in preference to the above space-group names.
They are only intended as comments.
;
_shelx_estimated_absorpt_t_max 0.884
_shelx_estimated_absorpt_t_min 0.785
_reflns_odcompleteness_completeness 99.97
_reflns_odcompleteness_iscentric 1
_reflns_odcompleteness_theta 64.99
_olex2_refinement_description
;
1. Fixed Uiso
 At 1.2 times of:
  All C(H) groups, All C(H,H) groups, All N(H) groups
 At 1.5 times of:
  All C(H,H,H) groups, All O(H) groups
2. Restrained distances
 H27-H0AA
 2.5 with sigma of 0.01
3. Others
 Fixed Sof: O0AA(0.1) H0AA(0.1)
4.a Free rotating group:
 O0AA(H0AA)
4.b Ternary CH refined with riding coordinates:
 C10(H10), C14(H14), C15(H15), C20(H20), C22(H22), C26(H26), C27(H27),
 C28(H28), C34(H34), C37(H37)
4.c Secondary CH2 refined with riding coordinates:
 C29(H29A,H29B), C36(H36A,H36B), C39(H39A,H39B)
4.d Aromatic/amide H refined with riding coordinates:
 C7(H7), N11(H11), C16(H16), C19(H19), C23(H23), C33(H33)
4.e Idealised Me refined as rotating group:
 C17(H17A,H17B,H17C), C18(H18A,H18B,H18C), C24(H24A,H24B,H24C), C35(H35A,H35B,
 H35C), C38(H38A,H38B,H38C), C40(H40A,H40B,H40C), C41(H41A,H41B,H41C)
4.f Idealised tetrahedral OH refined as rotating group:
 O1(H1)
;
_olex2_submission_special_instructions 'No special instructions were received'

loop_
_space_group_symop_operation_xyz
'x, y, z'
'-x, y+1/2, -z'

loop_
_atom_site_label
_atom_site_type_symbol
_atom_site_fract_x
_atom_site_fract_y
_atom_site_fract_z
_atom_site_U_iso_or_equiv
_atom_site_adp_type
_atom_site_occupancy
_atom_site_site_symmetry_order
_atom_site_calc_flag
_atom_site_refinement_flags_posn
_atom_site_refinement_flags_occupancy
O1 O -0.60875(13) -0.1506(2) -0.25355(8) 0.0290(3) Uani 1 1 d . .
H1 H -0.6424 -0.0597 -0.2748 0.044 Uiso 1 1 calc GR .
C2 C -0.66420(17) -0.3118(3) -0.27763(11) 0.0253(4) Uani 1 1 d . .
O3 O -0.93563(12) -0.4872(2) -0.32542(8) 0.0325(3) Uani 1 1 d . .
O4 O -0.37867(13) -0.4501(3) -0.34705(8) 0.0400(4) Uani 1 1 d . .
O5 O -0.75581(14) 0.0334(2) -0.34852(9) 0.0385(4) Uani 1 1 d . .
C6 C -0.76217(18) -0.3040(3) -0.32826(11) 0.0278(4) Uani 1 1 d . .
C7 C -0.75977(18) -0.6261(3) -0.17863(11) 0.0271(4) Uani 1 1 d . .
H7 H -0.8267 -0.5713 -0.2044 0.033 Uiso 1 1 calc R .
O8 O -1.01404(14) -0.4052(3) -0.45881(10) 0.0408(4) Uani 1 1 d . .
C9 C -0.48162(19) -0.4556(4) -0.39671(12) 0.0385(6) Uani 1 1 d . .
C10 C -0.27752(17) -0.5090(3) -0.17716(12) 0.0284(5) Uani 1 1 d . .
H10 H -0.2605 -0.6234 -0.2026 0.034 Uiso 1 1 calc R .
N11 N -0.87457(17) -0.1661(3) -0.42509(11) 0.0371(5) Uani 1 1 d . .
H11 H -0.9104 -0.0797 -0.4525 0.044 Uiso 1 1 calc R .
C12 C -0.79621(19) -0.1267(3) -0.36582(12) 0.0320(5) Uani 1 1 d . .
C13 C -0.44879(17) -0.6893(3) -0.12977(11) 0.0246(4) Uani 1 1 d . .
C14 C -0.40141(18) -0.3652(3) -0.28101(12) 0.0315(5) Uani 1 1 d . .
H14 H -0.4418 -0.2437 -0.2906 0.038 Uiso 1 1 calc R .
C15 C -0.60723(17) -0.4897(3) -0.24519(10) 0.0234(4) Uani 1 1 d . .
H15 H -0.6406 -0.5927 -0.2769 0.028 Uiso 1 1 calc R .
C16 C -0.6550(2) -0.6205(4) -0.44838(13) 0.0407(6) Uani 1 1 d . .
H16 H -0.6969 -0.7328 -0.4565 0.049 Uiso 1 1 calc R .
C17 C 0.0319(2) -0.4058(5) -0.07435(15) 0.0482(7) Uani 1 1 d . .
H17A H 0.0139 -0.2932 -0.0502 0.072 Uiso 1 1 calc GR .
H17B H 0.1043 -0.3889 -0.0906 0.072 Uiso 1 1 calc GR .
H17C H 0.0380 -0.5113 -0.0420 0.072 Uiso 1 1 calc GR .
C18 C -0.36897(19) -0.8477(3) -0.09931(13) 0.0357(5) Uani 1 1 d . .
H18A H -0.3174 -0.8776 -0.1318 0.054 Uiso 1 1 calc GR .
H18B H -0.4142 -0.9576 -0.0925 0.054 Uiso 1 1 calc GR .
H18C H -0.3244 -0.8090 -0.0542 0.054 Uiso 1 1 calc GR .
C19 C -0.5245(2) -0.2907(4) -0.43160(13) 0.0452(6) Uani 1 1 d . .
H19 H -0.4790 -0.1818 -0.4282 0.054 Uiso 1 1 calc R .
C20 C -0.63747(17) -0.8476(3) -0.10966(12) 0.0277(5) Uani 1 1 d . .
H20 H -0.6170 -0.9690 -0.1292 0.033 Uiso 1 1 calc R .
C21 C -0.75889(18) -0.7919(3) -0.14601(12) 0.0302(5) Uani 1 1 d . .
C22 C -0.28628(19) -0.3394(3) -0.22852(12) 0.0317(5) Uani 1 1 d . .
H22 H -0.2971 -0.2278 -0.1998 0.038 Uiso 1 1 calc R .
C23 C -0.5434(2) -0.6236(4) -0.40851(13) 0.0399(6) Uani 1 1 d . .
H23 H -0.5105 -0.7371 -0.3899 0.048 Uiso 1 1 calc R .
C24 C -0.64188(18) -0.3586(3) -0.12237(12) 0.0269(4) Uani 1 1 d . .
H24A H -0.7034 -0.2750 -0.1433 0.040 Uiso 1 1 calc GR .
H24B H -0.5687 -0.2943 -0.1183 0.040 Uiso 1 1 calc GR .
H24C H -0.6538 -0.3967 -0.0758 0.040 Uiso 1 1 calc GR .
C25 C -0.7051(2) -0.4519(4) -0.47644(12) 0.0404(6) Uani 1 1 d . .
C26 C -0.47265(17) -0.5029(3) -0.24159(11) 0.0258(4) Uani 1 1 d . .
H26 H -0.4619 -0.6267 -0.2629 0.031 Uiso 1 1 calc R .
C27 C -0.1743(2) -0.3040(4) -0.25706(14) 0.0394(5) Uani 1 1 d . .
H27 H -0.1585 -0.4148 -0.2850 0.047 Uiso 1 1 calc DR .
C28 C -0.40243(17) -0.5194(3) -0.16435(11) 0.0257(4) Uani 1 1 d . .
H28 H -0.4177 -0.4059 -0.1378 0.031 Uiso 1 1 calc R .
C29 C -0.18061(18) -0.4780(4) -0.11358(12) 0.0334(5) Uani 1 1 d . .
H29A H -0.1741 -0.5883 -0.0827 0.040 Uiso 1 1 calc R .
H29B H -0.1991 -0.3695 -0.0863 0.040 Uiso 1 1 calc R .
C30 C -0.64150(17) -0.5349(3) -0.16997(11) 0.0231(4) Uani 1 1 d . .
C31 C -0.56344(17) -0.6928(3) -0.13333(11) 0.0232(4) Uani 1 1 d . .
C32 C -0.89325(19) -0.3682(3) -0.43870(12) 0.0346(5) Uani 1 1 d . .
C33 C -0.6363(2) -0.2905(4) -0.47162(13) 0.0450(6) Uani 1 1 d . .
H33 H -0.6654 -0.1808 -0.4955 0.054 Uiso 1 1 calc R .
C34 C -0.84159(18) -0.4572(3) -0.36369(11) 0.0286(5) Uani 1 1 d . .
H34 H -0.7992 -0.5748 -0.3686 0.034 Uiso 1 1 calc R .
C35 C -0.6273(2) -0.8659(4) -0.02868(13) 0.0402(6) Uani 1 1 d . .
H35A H -0.6466 -0.7471 -0.0092 0.060 Uiso 1 1 calc GR .
H35B H -0.5490 -0.9002 -0.0079 0.060 Uiso 1 1 calc GR .
H35C H -0.6797 -0.9621 -0.0181 0.060 Uiso 1 1 calc GR .
C36 C -0.0749(2) -0.2828(4) -0.19306(14) 0.0420(6) Uani 1 1 d . .
H36A H -0.0023 -0.2738 -0.2108 0.050 Uiso 1 1 calc R .
H36B H -0.0854 -0.1647 -0.1689 0.050 Uiso 1 1 calc R .
C37 C -0.06449(18) -0.4438(4) -0.13827(13) 0.0363(5) Uani 1 1 d . .
H37 H -0.0444 -0.5597 -0.1617 0.044 Uiso 1 1 calc R .
C38 C -0.9746(2) -0.6810(4) -0.32849(15) 0.0418(6) Uani 1 1 d . .
H38A H -0.9914 -0.7219 -0.3774 0.063 Uiso 1 1 calc GR .
H38B H -1.0435 -0.6906 -0.3078 0.063 Uiso 1 1 calc GR .
H38C H -0.9148 -0.7598 -0.3023 0.063 Uiso 1 1 calc GR .
C39 C -0.8349(2) -0.4404(4) -0.50009(12) 0.0420(6) Uani 1 1 d . .
H39A H -0.8651 -0.5648 -0.5151 0.050 Uiso 1 1 calc R .
H39B H -0.8529 -0.3552 -0.5406 0.050 Uiso 1 1 calc R .
C40 C -0.8612(2) -0.9166(4) -0.14225(17) 0.0499(7) Uani 1 1 d . .
H40A H -0.9306 -0.8579 -0.1676 0.075 Uiso 1 1 calc GR .
H40B H -0.8683 -0.9348 -0.0932 0.075 Uiso 1 1 calc GR .
H40C H -0.8504 -1.0371 -0.1636 0.075 Uiso 1 1 calc GR .
C41 C -0.1819(3) -0.1285(5) -0.30504(18) 0.0600(8) Uani 1 1 d . .
H41A H -0.2419 -0.1465 -0.3461 0.090 Uiso 1 1 calc GR .
H41B H -0.1088 -0.1095 -0.3203 0.090 Uiso 1 1 calc GR .
H41C H -0.1997 -0.0195 -0.2788 0.090 Uiso 1 1 calc GR .
O0AA O -0.2090(12) -0.426(3) -0.4259(7) 0.037(4) Uani 0.1 1 d . P
H0AA H -0.1944 -0.5381 -0.4103 0.056 Uiso 0.1 1 d DG P
H8 H -1.043(3) -0.389(6) -0.420(2) 0.088(14) Uiso 1 1 d . .

loop_
_atom_site_aniso_label
_atom_site_aniso_U_11
_atom_site_aniso_U_22
_atom_site_aniso_U_33
_atom_site_aniso_U_23
_atom_site_aniso_U_13
_atom_site_aniso_U_12
O1 0.0309(8) 0.0215(7) 0.0331(8) 0.0021(6) 0.0015(6) -0.0024(6)
C2 0.0248(10) 0.0235(10) 0.0281(10) 0.0004(8) 0.0064(8) 0.0000(8)
O3 0.0258(8) 0.0336(8) 0.0374(8) -0.0023(7) 0.0036(6) 0.0004(6)
O4 0.0291(8) 0.0607(11) 0.0321(8) 0.0050(8) 0.0106(6) 0.0031(8)
O5 0.0426(9) 0.0266(8) 0.0426(9) 0.0031(7) -0.0023(7) 0.0019(7)
C6 0.0284(11) 0.0247(10) 0.0298(11) -0.0005(9) 0.0039(8) 0.0021(9)
C7 0.0201(10) 0.0291(11) 0.0315(11) -0.0015(9) 0.0027(8) -0.0009(8)
O8 0.0320(9) 0.0464(10) 0.0393(10) -0.0032(8) -0.0062(7) 0.0019(7)
C9 0.0293(12) 0.0592(16) 0.0293(11) 0.0041(11) 0.0116(9) 0.0030(11)
C10 0.0219(11) 0.0288(11) 0.0352(12) -0.0005(9) 0.0073(8) -0.0009(9)
N11 0.0358(11) 0.0338(11) 0.0372(11) 0.0051(9) -0.0056(8) 0.0059(8)
C12 0.0307(11) 0.0310(12) 0.0334(11) 0.0019(9) 0.0033(9) 0.0045(9)
C13 0.0243(10) 0.0231(10) 0.0261(10) 0.0003(8) 0.0040(8) -0.0001(8)
C14 0.0270(11) 0.0349(12) 0.0344(12) 0.0049(9) 0.0103(9) 0.0005(9)
C15 0.0218(10) 0.0224(10) 0.0256(10) -0.0009(8) 0.0033(8) -0.0005(8)
C16 0.0421(14) 0.0480(15) 0.0331(12) -0.0113(11) 0.0100(10) 0.0026(11)
C17 0.0249(12) 0.0663(18) 0.0534(15) -0.0076(14) 0.0074(10) -0.0096(12)
C18 0.0280(11) 0.0334(13) 0.0457(13) 0.0098(10) 0.0064(9) 0.0035(9)
C19 0.0401(14) 0.0610(17) 0.0361(13) 0.0148(12) 0.0110(11) -0.0071(12)
C20 0.0246(10) 0.0216(10) 0.0365(12) 0.0028(9) 0.0042(8) -0.0021(8)
C21 0.0246(10) 0.0277(11) 0.0376(12) -0.0001(10) 0.0037(8) -0.0046(9)
C22 0.0264(11) 0.0313(12) 0.0388(12) 0.0019(9) 0.0099(9) -0.0032(9)
C23 0.0401(14) 0.0494(15) 0.0321(12) -0.0048(10) 0.0116(10) 0.0080(12)
C24 0.0247(10) 0.0251(11) 0.0311(11) -0.0020(8) 0.0058(8) 0.0007(8)
C25 0.0414(13) 0.0537(16) 0.0262(11) -0.0023(11) 0.0067(9) 0.0031(12)
C26 0.0241(10) 0.0256(10) 0.0283(10) 0.0010(8) 0.0062(8) 0.0000(8)
C27 0.0305(12) 0.0424(14) 0.0481(14) 0.0038(12) 0.0147(10) -0.0057(10)
C28 0.0198(10) 0.0257(10) 0.0319(11) 0.0001(9) 0.0057(8) 0.0015(8)
C29 0.0230(11) 0.0395(13) 0.0377(12) -0.0009(10) 0.0053(9) -0.0017(9)
C30 0.0221(10) 0.0205(10) 0.0268(10) 0.0002(8) 0.0044(8) -0.0008(8)
C31 0.0258(10) 0.0193(10) 0.0240(10) -0.0013(8) 0.0033(8) -0.0016(8)
C32 0.0314(11) 0.0338(12) 0.0349(12) -0.0019(10) -0.0039(9) 0.0016(10)
C33 0.0434(14) 0.0593(17) 0.0327(13) 0.0131(12) 0.0083(11) 0.0027(13)
C34 0.0248(10) 0.0298(11) 0.0300(11) -0.0023(9) 0.0018(8) 0.0034(9)
C35 0.0368(12) 0.0472(14) 0.0363(13) 0.0106(11) 0.0063(10) -0.0067(11)
C36 0.0298(12) 0.0441(14) 0.0555(16) -0.0046(12) 0.0165(11) -0.0101(11)
C37 0.0215(11) 0.0418(13) 0.0460(13) -0.0061(11) 0.0073(9) -0.0034(9)
C38 0.0359(13) 0.0389(13) 0.0486(14) -0.0047(11) 0.0024(11) -0.0079(11)
C39 0.0425(14) 0.0521(15) 0.0292(11) -0.0014(11) 0.0006(10) 0.0006(12)
C40 0.0287(12) 0.0382(14) 0.079(2) 0.0162(13) 0.0004(12) -0.0084(11)
C41 0.0461(16) 0.065(2) 0.072(2) 0.0267(16) 0.0180(14) -0.0138(14)
O0AA 0.019(7) 0.073(12) 0.022(7) 0.009(8) 0.009(5) -0.002(7)

loop_
_atom_type_symbol
_atom_type_description
_atom_type_scat_dispersion_real
_atom_type_scat_dispersion_imag
_atom_type_scat_source
C C 0.0181 0.0091 'International Tables Vol C Tables 4.2.6.8 and 6.1.1.4'
H H 0.0000 0.0000 'International Tables Vol C Tables 4.2.6.8 and 6.1.1.4'
N N 0.0311 0.0180 'International Tables Vol C Tables 4.2.6.8 and 6.1.1.4'
O O 0.0492 0.0322 'International Tables Vol C Tables 4.2.6.8 and 6.1.1.4'

loop_
_geom_angle_atom_site_label_1
_geom_angle_atom_site_label_2
_geom_angle_atom_site_label_3
_geom_angle
C2 O1 H1 109.5
O1 C2 C6 119.97(19)
O1 C2 C15 114.52(16)
C6 C2 C15 125.50(19)
C34 O3 C38 112.59(18)
C9 O4 C14 109.09(16)
C2 C6 C12 120.2(2)
C2 C6 C34 131.5(2)
C12 C6 C34 107.73(18)
C21 C7 H7 123.3
C21 C7 C30 113.34(19)
C30 C7 H7 123.3
C32 O8 H8 105(3)
C19 C9 O4 119.7(2)
C23 C9 O4 119.8(2)
C23 C9 C19 120.4(2)
C22 C10 H10 108.9
C28 C10 H10 108.9
C28 C10 C22 100.51(17)
C29 C10 H10 108.9
C29 C10 C22 110.46(18)
C29 C10 C28 118.66(18)
C12 N11 H11 123.0
C12 N11 C32 114.06(18)
C32 N11 H11 123.0
O5 C12 C6 126.2(2)
O5 C12 N11 125.2(2)
N11 C12 C6 108.48(19)
C18 C13 C28 120.67(17)
C31 C13 C18 123.77(19)
C31 C13 C28 115.39(18)
O4 C14 H14 110.8
O4 C14 C22 109.54(17)
O4 C14 C26 110.74(18)
C22 C14 H14 110.8
C22 C14 C26 104.08(17)
C26 C14 H14 110.8
C2 C15 H15 105.6
C2 C15 C26 115.88(17)
C2 C15 C30 111.97(16)
C26 C15 H15 105.6
C26 C15 C30 111.28(16)
C30 C15 H15 105.6
C23 C16 H16 119.5
C23 C16 C25 120.9(3)
C25 C16 H16 119.5
H17A C17 H17B 109.5
H17A C17 H17C 109.5
H17B C17 H17C 109.5
C37 C17 H17A 109.5
C37 C17 H17B 109.5
C37 C17 H17C 109.5
C13 C18 H18A 109.5
C13 C18 H18B 109.5
C13 C18 H18C 109.5
H18A C18 H18B 109.5
H18A C18 H18C 109.5
H18B C18 H18C 109.5
C9 C19 H19 120.5
C9 C19 C33 119.1(3)
C33 C19 H19 120.5
C21 C20 H20 109.1
C21 C20 C35 112.28(19)
C31 C20 H20 109.1
C31 C20 C21 102.49(16)
C31 C20 C35 114.55(18)
C35 C20 H20 109.1
C7 C21 C20 111.79(18)
C7 C21 C40 127.1(2)
C40 C21 C20 121.1(2)
C10 C22 C14 105.77(17)
C10 C22 H22 105.8
C14 C22 H22 105.8
C27 C22 C10 112.95(19)
C27 C22 C14 119.76(19)
C27 C22 H22 105.8
C9 C23 C16 119.2(3)
C9 C23 H23 120.4
C16 C23 H23 120.4
H24A C24 H24B 109.5
H24A C24 H24C 109.5
H24B C24 H24C 109.5
C30 C24 H24A 109.5
C30 C24 H24B 109.5
C30 C24 H24C 109.5
C16 C25 C39 119.6(2)
C33 C25 C16 118.5(2)
C33 C25 C39 121.1(2)
C14 C26 C15 124.20(18)
C14 C26 H26 103.8
C15 C26 H26 103.8
C28 C26 C14 105.33(16)
C28 C26 C15 113.75(16)
C28 C26 H26 103.8
C22 C27 H27 108.6
C22 C27 C36 108.10(19)
C22 C27 C41 112.5(2)
C36 C27 H27 108.6
C41 C27 H27 108.6
C41 C27 C36 110.4(2)
C10 C28 C26 101.81(16)
C10 C28 H28 108.1
C13 C28 C10 122.38(18)
C13 C28 C26 107.49(16)
C13 C28 H28 108.1
C26 C28 H28 108.1
C10 C29 H29A 109.5
C10 C29 H29B 109.5
C10 C29 C37 110.77(18)
H29A C29 H29B 108.1
C37 C29 H29A 109.5
C37 C29 H29B 109.5
C7 C30 C15 111.26(16)
C7 C30 C24 108.06(16)
C7 C30 C31 101.55(16)
C24 C30 C15 113.30(16)
C31 C30 C15 109.37(16)
C31 C30 C24 112.68(16)
C13 C31 C20 128.60(18)
C13 C31 C30 121.62(18)
C20 C31 C30 109.61(16)
O8 C32 N11 109.71(18)
O8 C32 C34 111.86(19)
O8 C32 C39 106.84(18)
N11 C32 C34 101.99(17)
N11 C32 C39 112.6(2)
C39 C32 C34 113.83(18)
C19 C33 H33 119.6
C25 C33 C19 120.8(3)
C25 C33 H33 119.6
O3 C34 C6 110.23(17)
O3 C34 C32 108.21(16)
O3 C34 H34 111.7
C6 C34 C32 103.01(18)
C6 C34 H34 111.7
C32 C34 H34 111.7
C20 C35 H35A 109.5
C20 C35 H35B 109.5
C20 C35 H35C 109.5
H35A C35 H35B 109.5
H35A C35 H35C 109.5
H35B C35 H35C 109.5
C27 C36 H36A 108.5
C27 C36 H36B 108.5
H36A C36 H36B 107.5
C37 C36 C27 115.1(2)
C37 C36 H36A 108.5
C37 C36 H36B 108.5
C17 C37 C29 110.6(2)
C17 C37 C36 111.7(2)
C17 C37 H37 107.8
C29 C37 H37 107.8
C36 C37 C29 110.98(19)
C36 C37 H37 107.8
O3 C38 H38A 109.5
O3 C38 H38B 109.5
O3 C38 H38C 109.5
H38A C38 H38B 109.5
H38A C38 H38C 109.5
H38B C38 H38C 109.5
C25 C39 C32 110.55(19)
C25 C39 H39A 109.5
C25 C39 H39B 109.5
C32 C39 H39A 109.5
C32 C39 H39B 109.5
H39A C39 H39B 108.1
C21 C40 H40A 109.5
C21 C40 H40B 109.5
C21 C40 H40C 109.5
H40A C40 H40B 109.5
H40A C40 H40C 109.5
H40B C40 H40C 109.5
C27 C41 H41A 109.5
C27 C41 H41B 109.5
C27 C41 H41C 109.5
H41A C41 H41B 109.5
H41A C41 H41C 109.5
H41B C41 H41C 109.5

loop_
_geom_bond_atom_site_label_1
_geom_bond_atom_site_label_2
_geom_bond_distance
O1 H1 0.8200
O1 C2 1.348(3)
C2 C6 1.359(3)
C2 C15 1.501(3)
O3 C34 1.439(3)
O3 C38 1.439(3)
O4 C9 1.391(3)
O4 C14 1.458(3)
O5 C12 1.246(3)
C6 C12 1.460(3)
C6 C34 1.503(3)
C7 H7 0.9300
C7 C21 1.323(3)
C7 C30 1.507(3)
O8 C32 1.420(3)
O8 H8 0.88(4)
C9 C19 1.388(4)
C9 C23 1.386(4)
C10 H10 0.9800
C10 C22 1.536(3)
C10 C28 1.525(3)
C10 C29 1.517(3)
N11 H11 0.8600
N11 C12 1.348(3)
N11 C32 1.459(3)
C13 C18 1.504(3)
C13 C28 1.513(3)
C13 C31 1.330(3)
C14 H14 0.9800
C14 C22 1.536(3)
C14 C26 1.557(3)
C15 H15 0.9800
C15 C26 1.566(3)
C15 C30 1.585(3)
C16 H16 0.9300
C16 C23 1.386(4)
C16 C25 1.390(4)
C17 H17A 0.9600
C17 H17B 0.9600
C17 H17C 0.9600
C17 C37 1.526(3)
C18 H18A 0.9600
C18 H18B 0.9600
C18 H18C 0.9600
C19 H19 0.9300
C19 C33 1.390(4)
C20 H20 0.9800
C20 C21 1.515(3)
C20 C31 1.512(3)
C20 C35 1.528(3)
C21 C40 1.497(3)
C22 H22 0.9800
C22 C27 1.525(3)
C23 H23 0.9300
C24 H24A 0.9600
C24 H24B 0.9600
C24 H24C 0.9600
C24 C30 1.539(3)
C25 C33 1.388(4)
C25 C39 1.506(3)
C26 H26 0.9800
C26 C28 1.553(3)
C27 H27 0.9800
C27 C36 1.532(4)
C27 C41 1.531(4)
C28 H28 0.9800
C29 H29A 0.9700
C29 H29B 0.9700
C29 C37 1.533(3)
C30 C31 1.527(3)
C32 C34 1.576(3)
C32 C39 1.541(3)
C33 H33 0.9300
C34 H34 0.9800
C35 H35A 0.9600
C35 H35B 0.9600
C35 H35C 0.9600
C36 H36A 0.9700
C36 H36B 0.9700
C36 C37 1.531(4)
C37 H37 0.9800
C38 H38A 0.9600
C38 H38B 0.9600
C38 H38C 0.9600
C39 H39A 0.9700
C39 H39B 0.9700
C40 H40A 0.9600
C40 H40B 0.9600
C40 H40C 0.9600
C41 H41A 0.9600
C41 H41B 0.9600
C41 H41C 0.9600
O0AA H0AA 0.8499

loop_
_geom_torsion_atom_site_label_1
_geom_torsion_atom_site_label_2
_geom_torsion_atom_site_label_3
_geom_torsion_atom_site_label_4
_geom_torsion
O1 C2 C6 C12 10.9(3)
O1 C2 C6 C34 -179.0(2)
O1 C2 C15 C26 -46.4(2)
O1 C2 C15 C30 82.7(2)
C2 C6 C12 O5 -13.4(4)
C2 C6 C12 N11 163.2(2)
C2 C6 C34 O3 92.5(3)
C2 C6 C34 C32 -152.3(2)
C2 C15 C26 C14 -11.6(3)
C2 C15 C26 C28 118.76(19)
C2 C15 C30 C7 79.7(2)
C2 C15 C30 C24 -42.3(2)
C2 C15 C30 C31 -168.92(16)
O4 C9 C19 C33 -169.1(2)
O4 C9 C23 C16 168.9(2)
O4 C14 C22 C10 -98.6(2)
O4 C14 C22 C27 30.4(3)
O4 C14 C26 C15 -99.3(2)
O4 C14 C26 C28 127.00(17)
C6 C2 C15 C26 132.3(2)
C6 C2 C15 C30 -98.6(2)
C7 C30 C31 C13 164.75(19)
C7 C30 C31 C20 -10.9(2)
O8 C32 C34 O3 -21.4(2)
O8 C32 C34 C6 -138.16(18)
O8 C32 C39 C25 -166.0(2)
C9 O4 C14 C22 -174.19(19)
C9 O4 C14 C26 71.6(2)
C9 C19 C33 C25 0.5(4)
C10 C22 C27 C36 -54.8(3)
C10 C22 C27 C41 -177.0(2)
C10 C29 C37 C17 178.0(2)
C10 C29 C37 C36 53.5(3)
N11 C32 C34 O3 95.7(2)
N11 C32 C34 C6 -21.0(2)
N11 C32 C39 C25 73.4(3)
C12 C6 C34 O3 -96.6(2)
C12 C6 C34 C32 18.7(2)
C12 N11 C32 O8 136.2(2)
C12 N11 C32 C34 17.5(3)
C12 N11 C32 C39 -105.0(2)
C14 O4 C9 C19 75.8(2)
C14 O4 C9 C23 -101.1(2)
C14 C22 C27 C36 179.6(2)
C14 C22 C27 C41 57.4(3)
C14 C26 C28 C10 -35.2(2)
C14 C26 C28 C13 -164.94(17)
C15 C2 C6 C12 -167.8(2)
C15 C2 C6 C34 2.3(4)
C15 C26 C28 C10 -174.41(17)
C15 C26 C28 C13 55.8(2)
C15 C30 C31 C13 47.1(2)
C15 C30 C31 C20 -128.53(17)
C16 C25 C33 C19 -8.3(4)
C16 C25 C39 C32 92.3(3)
C18 C13 C28 C10 6.5(3)
C18 C13 C28 C26 123.5(2)
C18 C13 C31 C20 -0.5(3)
C18 C13 C31 C30 -175.2(2)
C19 C9 C23 C16 -8.1(3)
C21 C7 C30 C15 123.8(2)
C21 C7 C30 C24 -111.3(2)
C21 C7 C30 C31 7.5(2)
C21 C20 C31 C13 -164.9(2)
C21 C20 C31 C30 10.4(2)
C22 C10 C28 C13 166.39(19)
C22 C10 C28 C26 46.65(19)
C22 C10 C29 C37 -56.8(2)
C22 C14 C26 C15 143.10(19)
C22 C14 C26 C28 9.4(2)
C22 C27 C36 C37 52.3(3)
C23 C9 C19 C33 7.8(4)
C23 C16 C25 C33 8.1(3)
C23 C16 C25 C39 -162.0(2)
C24 C30 C31 C13 -79.9(2)
C24 C30 C31 C20 104.50(19)
C25 C16 C23 C9 0.0(3)
C26 C14 C22 C10 19.9(2)
C26 C14 C22 C27 148.8(2)
C26 C15 C30 C7 -148.83(17)
C26 C15 C30 C24 89.2(2)
C26 C15 C30 C31 -37.4(2)
C27 C36 C37 C17 -176.7(2)
C27 C36 C37 C29 -52.8(3)
C28 C10 C22 C14 -41.9(2)
C28 C10 C22 C27 -174.71(19)
C28 C10 C29 C37 -172.0(2)
C28 C13 C31 C20 174.7(2)
C28 C13 C31 C30 0.0(3)
C29 C10 C22 C14 -168.03(17)
C29 C10 C22 C27 59.1(2)
C29 C10 C28 C13 -73.2(3)
C29 C10 C28 C26 167.08(19)
C30 C7 C21 C20 -1.2(3)
C30 C7 C21 C40 178.2(2)
C30 C15 C26 C14 -141.08(19)
C30 C15 C26 C28 -10.7(2)
C31 C13 C28 C10 -168.80(19)
C31 C13 C28 C26 -51.8(2)
C31 C20 C21 C7 -5.7(2)
C31 C20 C21 C40 174.9(2)
C32 N11 C12 O5 170.5(2)
C32 N11 C12 C6 -6.1(3)
C33 C25 C39 C32 -77.6(3)
C34 C6 C12 O5 174.4(2)
C34 C6 C12 N11 -9.0(2)
C34 C32 C39 C25 -42.1(3)
C35 C20 C21 C7 117.7(2)
C35 C20 C21 C40 -61.7(3)
C35 C20 C31 C13 73.2(3)
C35 C20 C31 C30 -111.5(2)
C38 O3 C34 C6 -147.91(18)
C38 O3 C34 C32 100.1(2)
C39 C25 C33 C19 161.6(2)
C39 C32 C34 O3 -142.67(19)
C39 C32 C34 C6 100.6(2)
C41 C27 C36 C37 175.7(2)
